data_7019235
loop_
_publ_author_name
'Matson, Ellen M.'
'Crestani, Marco G.'
'Fanwick, Phillip E.'
'Bart, Suzanne C.'

_publ_section_title
;
 Synthesis of U(iv) imidos from Tp*(2)U(CH(2)Ph) (Tp* =
 hydrotris(3,5-dimethylpyrazolyl)borate) by extrusion of bibenzyl.
;
_journal_issue 26
_journal_name_full 'Dalton transactions (Cambridge, England : 2003)'
_journal_page_first 7952
_journal_page_last 7958
_journal_paper_doi 10.1039/c2dt12439d
_journal_volume 41
_journal_year 2012
_chemical_formula_moiety 'C40 H59 B2 N13 U1,2(C7 H8)'
_chemical_formula_sum 'C54 H75 B2 N13 U'
_chemical_formula_weight 1165.94
_space_group_IT_number 2
_symmetry_cell_setting triclinic
_symmetry_space_group_name_Hall '-P 1'
_symmetry_space_group_name_H-M 'P -1'
_atom_type_scat_source 'International Tables for Crystallography (Vol C)'
_cell_angle_alpha 97.930(3)
_cell_angle_beta 101.255(3)
_cell_angle_gamma 106.142(3)
_cell_formula_units_Z 2
_cell_length_a 9.1993(4)
_cell_length_b 14.0954(6)
_cell_length_c 22.3766(7)
_cell_measurement_reflns_used 9427
_cell_measurement_temperature 150.0(2)
_cell_measurement_theta_max 70
_cell_measurement_theta_min 2
_cell_volume 2676.0(2)
_computing_cell_refinement 'DENZO/SCALEPACK (Otwinowski & Minor, 1996)'
_computing_data_collection 'CrystalClear(Rigaku, 2001)'
_computing_data_reduction 'DENZO/SCALEPACK (Otwinowski & Minor, 1996)'
_computing_molecular_graphics
;
ORTEP (Johnson, 1976)
PLATON (Spek, 2003)
;
_computing_publication_material 'SHELX97(Sheldrick, 2008) and local programs'
_computing_structure_refinement 'SHELX97 (Sheldrick, 2008)'
_computing_structure_solution
;
PATTY (DIRDIF, Beurskins, 2008)
;
_diffrn_ambient_temperature 150.0(2)
_diffrn_measured_fraction_theta_full 0.9240
_diffrn_measured_fraction_theta_max 0.9240
_diffrn_measurement_details
;
Data were collected on a Rigaku Rapid which has a quarter
chi circle and a 200 degree curved image plate at a fixed
distance of 127.4mm. Strategy was optimized using the
CrystalClear software. The completeness is the best
that can be obtained with this geometry. The missing data are not cusp
data but mostly high angle data.
Also the use of HKL2000/SCALEPACK lowers the number
of observed data as inconsistent equivalents are removed
from the data set and not included in the collected total
;
_diffrn_measurement_device_type Rigaku_Rapid_II
_diffrn_measurement_method \w
_diffrn_radiation_monochromator 'confocal optics'
_diffrn_radiation_type CU-K\a
_diffrn_radiation_wavelength 1.54184
_diffrn_reflns_av_R_equivalents 0.0640
_diffrn_reflns_av_sigmaI/netI 0.0265
_diffrn_reflns_limit_h_max 11
_diffrn_reflns_limit_h_min 0
_diffrn_reflns_limit_k_max 15
_diffrn_reflns_limit_k_min -17
_diffrn_reflns_limit_l_max 26
_diffrn_reflns_limit_l_min -27
_diffrn_reflns_number 50971
_diffrn_reflns_theta_full 65.0
_diffrn_reflns_theta_max 70.13
_diffrn_reflns_theta_min 2.06
_diffrn_standards_number 0
_exptl_absorpt_coefficient_mu 8.911
_exptl_absorpt_correction_T_max 0.2627
_exptl_absorpt_correction_T_min 0.1763
_exptl_absorpt_correction_type multi-scan
_exptl_absorpt_process_details 'SCALEPACK (Otwinowski & Minor, 1997)'
_exptl_crystal_colour orange
_exptl_crystal_density_diffrn 1.447
_exptl_crystal_density_method 'not measured'
_exptl_crystal_description chunk
_exptl_crystal_F_000 1184
_exptl_crystal_size_max 0.20
_exptl_crystal_size_mid 0.18
_exptl_crystal_size_min 0.15
_refine_diff_density_max 2.39
_refine_diff_density_min -1.46
_refine_ls_extinction_method none
_refine_ls_goodness_of_fit_ref 1.064
_refine_ls_hydrogen_treatment mixed
_refine_ls_matrix_type full
_refine_ls_number_parameters 652
_refine_ls_number_reflns 9387
_refine_ls_number_restraints 0
_refine_ls_R_factor_all 0.036
_refine_ls_R_factor_gt 0.036
_refine_ls_shift/su_max 0.003
_refine_ls_structure_factor_coef Fsqd
_refine_ls_weighting_details 'w=1/[\s^2^(Fo^2^)+(0.0702P)^2^+4.3016P] where P=(Fo^2^+2Fc^2^)/3'
_refine_ls_weighting_scheme calc
_refine_ls_wR_factor_gt 0.096
_refine_ls_wR_factor_ref 0.096
_reflns_number_gt 9373
_reflns_number_total 9387
_reflns_threshold_expression >2.0\s(I)
_cod_data_source_file c2dt12439d.txt
_cod_data_source_block EMM32
_cod_depositor_comments
;
The following automatic conversions were performed:

'_refine_ls_weighting_scheme' value 'calc ' changed to 'calc'
according to /home/saulius/struct/CIF-dictionaries/cif_core.dic
dictionary named 'cif_core.dic' version 2.4.1 from 2010-06-29.

Automatic conversion script
Id: cif_fix_values 1891 2012-01-12 08:04:46Z andrius 

The following automatic conversions were performed:

data name '_iucr_refine_instruction_details' was replaced with
'_iucr_refine_instructions_details' as specified in the replacement
file 'data/replacement-values/replacement_tags.lst'.

Automatic conversion script
Id: cif_correct_tags 9268 2022-04-12 08:56:07Z antanas 
;
_cod_original_cell_volume 2676.03(18)
_cod_original_formula_sum 'C54 H75 B2 N13 U1'
_cod_database_code 7019235

loop_
_symmetry_equiv_pos_as_xyz
'x, y, z'
'-x, -y, -z'

loop_
_atom_site_label
_atom_site_fract_x
_atom_site_fract_y
_atom_site_fract_z
_atom_site_U_iso_or_equiv
_atom_site_adp_type
_atom_site_occupancy
_atom_site_symmetry_multiplicity
_atom_site_calc_flag
_atom_site_refinement_flags
U1 0.035105(12) 0.463187(9) 0.268637(5) 0.02034(7) Uani 1 1 d .
N4 0.0150(4) 0.5548(3) 0.33815(15) 0.0252(7) Uani 1 1 d .
N11 0.0671(4) 0.3019(3) 0.20015(16) 0.0253(7) Uani 1 1 d .
N12 0.1341(4) 0.2415(3) 0.23221(16) 0.0238(7) Uani 1 1 d .
N21 0.2591(4) 0.4230(3) 0.33673(16) 0.0266(7) Uani 1 1 d .
N22 0.2462(4) 0.3275(3) 0.34557(15) 0.0249(7) Uani 1 1 d .
N31 -0.0980(4) 0.3054(3) 0.30395(16) 0.0249(7) Uani 1 1 d .
N32 -0.0400(4) 0.2264(3) 0.30754(16) 0.0253(7) Uani 1 1 d .
N61 -0.1805(4) 0.4473(3) 0.17073(16) 0.0246(7) Uani 1 1 d .
N62 -0.1496(4) 0.5307(3) 0.14389(15) 0.0231(7) Uani 1 1 d .
N71 0.2287(4) 0.5552(3) 0.20974(16) 0.0235(7) Uani 1 1 d .
N72 0.1505(4) 0.5929(3) 0.16355(15) 0.0222(7) Uani 1 1 d .
N81 0.0677(5) 0.7702(3) 0.12869(18) 0.0313(8) Uani 1 1 d .
N82 -0.0089(4) 0.7184(3) 0.16767(16) 0.0256(7) Uani 1 1 d .
C13 0.1934(5) 0.1880(3) 0.1945(2) 0.0275(9) Uani 1 1 d .
C14 0.1638(5) 0.2125(4) 0.1367(2) 0.0293(9) Uani 1 1 d .
C15 0.0841(5) 0.2828(3) 0.1419(2) 0.0253(9) Uani 1 1 d .
C16 0.2761(6) 0.1157(4) 0.2152(2) 0.0372(11) Uani 1 1 d .
C17 0.0191(6) 0.3304(4) 0.0912(2) 0.0332(11) Uani 1 1 d .
C23 0.3595(5) 0.3325(4) 0.39609(19) 0.0307(10) Uani 1 1 d .
C24 0.4452(5) 0.4311(4) 0.4193(2) 0.0336(10) Uani 1 1 d .
C25 0.3807(5) 0.4864(4) 0.3811(2) 0.0304(10) Uani 1 1 d .
C26 0.3788(6) 0.2411(4) 0.4192(2) 0.0421(12) Uani 1 1 d .
C27 0.4306(5) 0.5972(4) 0.3822(2) 0.0361(11) Uani 1 1 d .
C33 -0.1462(5) 0.1481(4) 0.31946(19) 0.0294(9) Uani 1 1 d .
C34 -0.2761(5) 0.1765(4) 0.3236(2) 0.0313(10) Uani 1 1 d .
C35 -0.2417(5) 0.2751(3) 0.31395(19) 0.0267(9) Uani 1 1 d .
C36 -0.1195(6) 0.0492(4) 0.3264(3) 0.0408(11) Uani 1 1 d .
C37 -0.3381(5) 0.3449(4) 0.3138(2) 0.0357(10) Uani 1 1 d .
C41 0.0207(5) 0.6278(4) 0.39194(19) 0.0256(9) Uani 1 1 d .
C42 0.1168(5) 0.7335(3) 0.38837(19) 0.0292(9) Uani 1 1 d .
C43 -0.1441(5) 0.6293(4) 0.3964(2) 0.0312(10) Uani 1 1 d .
C44 0.0963(6) 0.6000(4) 0.4519(2) 0.0317(10) Uani 1 1 d .
C45 0.1274(6) 0.8114(4) 0.4456(2) 0.0343(10) Uani 1 1 d .
C46 -0.0357(6) 0.8130(4) 0.4489(2) 0.0365(11) Uani 1 1 d .
C47 -0.1334(5) 0.7074(4) 0.4537(2) 0.0357(11) Uani 1 1 d .
C48 -0.0570(6) 0.6800(4) 0.5129(2) 0.0390(11) Uani 1 1 d .
C49 0.1075(6) 0.6779(4) 0.5096(2) 0.0375(12) Uani 1 1 d .
C4A 0.2044(6) 0.7824(4) 0.5045(2) 0.0398(12) Uani 1 1 d .
C63 -0.2617(5) 0.5146(4) 0.09100(19) 0.0282(9) Uani 1 1 d .
C64 -0.3643(5) 0.4191(4) 0.0834(2) 0.0295(9) Uani 1 1 d .
C65 -0.3103(5) 0.3792(4) 0.13330(19) 0.0265(9) Uani 1 1 d .
C66 -0.2683(6) 0.5921(4) 0.0519(2) 0.0370(11) Uani 1 1 d .
C67 -0.3751(6) 0.2789(4) 0.1482(3) 0.0402(12) Uani 1 1 d .
C73 0.2196(5) 0.5938(3) 0.11544(19) 0.0279(9) Uani 1 1 d .
C74 0.3459(5) 0.5596(4) 0.1307(2) 0.0293(9) Uani 1 1 d .
C75 0.3472(5) 0.5348(4) 0.1889(2) 0.0267(9) Uani 1 1 d .
C76 0.1602(6) 0.6189(5) 0.0545(2) 0.0370(12) Uani 1 1 d .
C77 0.4548(5) 0.4893(4) 0.2252(2) 0.0353(11) Uani 1 1 d .
C83 -0.1085(5) 0.7648(4) 0.1861(2) 0.0309(9) Uani 1 1 d .
C84 -0.0959(6) 0.8492(4) 0.1600(2) 0.0384(11) Uani 1 1 d .
C85 0.0135(6) 0.8477(4) 0.1242(2) 0.0356(10) Uani 1 1 d .
C86 -0.2107(6) 0.7263(4) 0.2279(2) 0.0375(11) Uani 1 1 d .
C87 0.0704(7) 0.9192(4) 0.0828(3) 0.0482(13) Uani 1 1 d .
C911 0.4681(6) 0.0892(4) 0.6115(2) 0.0406(11) Uani 1 1 d .
C912 0.5659(7) 0.0305(4) 0.6166(3) 0.0438(12) Uani 1 1 d .
C913 0.6761(7) 0.0435(5) 0.6708(3) 0.0551(15) Uani 1 1 d .
C914 0.6904(8) 0.1159(6) 0.7217(3) 0.0638(18) Uani 1 1 d .
C915 0.5925(9) 0.1757(5) 0.7178(3) 0.0621(19) Uani 1 1 d .
C916 0.4832(8) 0.1626(4) 0.6633(3) 0.0512(14) Uani 1 1 d .
C917 0.3514(8) 0.0756(6) 0.5518(3) 0.0606(16) Uani 1 1 d .
C921 -0.3677(6) 0.9400(4) 0.0545(2) 0.0409(11) Uani 1 1 d .
C922 -0.4862(7) 0.8731(5) 0.0715(3) 0.0507(14) Uani 1 1 d .
C923 -0.5154(7) 0.8930(5) 0.1296(3) 0.0541(15) Uani 1 1 d .
C924 -0.4233(7) 0.9804(5) 0.1722(3) 0.0507(14) Uani 1 1 d .
C925 -0.3045(7) 1.0467(4) 0.1555(3) 0.0461(13) Uani 1 1 d .
C926 -0.2763(6) 1.0270(4) 0.0975(3) 0.0439(12) Uani 1 1 d .
C927 -0.3368(8) 0.9163(6) -0.0090(3) 0.0612(17) Uani 1 1 d .
B1 0.1269(6) 0.2346(4) 0.3000(2) 0.0265(10) Uani 1 1 d .
B2 0.0064(5) 0.6176(4) 0.1784(2) 0.0249(10) Uani 1 1 d .
H1 0.154(6) 0.170(4) 0.309(2) 0.035(14) Uiso 1 1 d .
H2 0.020(6) 0.612(4) 0.234(2) 0.030 Uiso 1 1 d .
H14 0.1920 0.1867 0.1007 0.035 Uiso 1 1 calc R
H24 0.5317 0.4569 0.4545 0.040 Uiso 1 1 calc R
H34 -0.3698 0.1371 0.3314 0.038 Uiso 1 1 calc R
H45 0.1915 0.8798 0.4425 0.041 Uiso 1 1 calc R
H47 -0.2408 0.7081 0.4555 0.043 Uiso 1 1 calc R
H49 0.1582 0.6594 0.5480 0.045 Uiso 1 1 calc R
H64 -0.4547 0.3868 0.0503 0.035 Uiso 1 1 calc R
H74 0.4180 0.5540 0.1063 0.035 Uiso 1 1 calc R
H84 -0.1493 0.8974 0.1651 0.046 Uiso 1 1 calc R
H16A 0.3523 0.1477 0.2550 0.056 Uiso 1 1 calc R
H16B 0.3301 0.0973 0.1839 0.056 Uiso 1 1 calc R
H16C 0.1999 0.0549 0.2201 0.056 Uiso 1 1 calc R
H17A -0.0912 0.2921 0.0729 0.050 Uiso 1 1 calc R
H17B 0.0774 0.3299 0.0590 0.050 Uiso 1 1 calc R
H17C 0.0286 0.4001 0.1088 0.050 Uiso 1 1 calc R
H26A 0.2807 0.2029 0.4274 0.063 Uiso 1 1 calc R
H26B 0.4619 0.2618 0.4576 0.063 Uiso 1 1 calc R
H26C 0.4064 0.1986 0.3876 0.063 Uiso 1 1 calc R
H27A 0.5233 0.6154 0.3655 0.054 Uiso 1 1 calc R
H27B 0.4553 0.6345 0.4251 0.054 Uiso 1 1 calc R
H27C 0.3458 0.6142 0.3566 0.054 Uiso 1 1 calc R
H36A -0.0936 0.0207 0.2889 0.061 Uiso 1 1 calc R
H36B -0.2145 0.0024 0.3320 0.061 Uiso 1 1 calc R
H36C -0.0332 0.0603 0.3627 0.061 Uiso 1 1 calc R
H37A -0.3633 0.3559 0.3542 0.053 Uiso 1 1 calc R
H37B -0.4349 0.3150 0.2810 0.053 Uiso 1 1 calc R
H37C -0.2793 0.4096 0.3060 0.053 Uiso 1 1 calc R
H42A 0.0680 0.7522 0.3502 0.035 Uiso 1 1 calc R
H42B 0.2232 0.7337 0.3859 0.035 Uiso 1 1 calc R
H43A -0.1966 0.6464 0.3583 0.037 Uiso 1 1 calc R
H43B -0.2071 0.5616 0.3996 0.037 Uiso 1 1 calc R
H44A 0.2020 0.5977 0.4504 0.038 Uiso 1 1 calc R
H44B 0.0331 0.5323 0.4551 0.038 Uiso 1 1 calc R
H46A -0.0859 0.8322 0.4111 0.044 Uiso 1 1 calc R
H46B -0.0292 0.8634 0.4856 0.044 Uiso 1 1 calc R
H48A -0.1206 0.6130 0.5170 0.047 Uiso 1 1 calc R
H48B -0.0503 0.7303 0.5497 0.047 Uiso 1 1 calc R
H4A1 0.3111 0.7823 0.5028 0.048 Uiso 1 1 calc R
H4A2 0.2126 0.8327 0.5416 0.048 Uiso 1 1 calc R
H66A -0.3093 0.6420 0.0717 0.056 Uiso 1 1 calc R
H66B -0.3368 0.5592 0.0106 0.056 Uiso 1 1 calc R
H66C -0.1631 0.6259 0.0479 0.056 Uiso 1 1 calc R
H67A -0.3072 0.2733 0.1863 0.060 Uiso 1 1 calc R
H67B -0.3807 0.2258 0.1137 0.060 Uiso 1 1 calc R
H67C -0.4799 0.2713 0.1544 0.060 Uiso 1 1 calc R
H76A 0.0491 0.5808 0.0384 0.055 Uiso 1 1 calc R
H76B 0.2185 0.6009 0.0249 0.055 Uiso 1 1 calc R
H76C 0.1741 0.6913 0.0604 0.055 Uiso 1 1 calc R
H77A 0.5275 0.5407 0.2605 0.053 Uiso 1 1 calc R
H77B 0.5138 0.4640 0.1983 0.053 Uiso 1 1 calc R
H77C 0.3938 0.4335 0.2407 0.053 Uiso 1 1 calc R
H86A -0.3112 0.6799 0.2025 0.056 Uiso 1 1 calc R
H86B -0.2281 0.7832 0.2527 0.056 Uiso 1 1 calc R
H86C -0.1597 0.6908 0.2557 0.056 Uiso 1 1 calc R
H87A 0.1840 0.9363 0.0899 0.072 Uiso 1 1 calc R
H87B 0.0427 0.9808 0.0926 0.072 Uiso 1 1 calc R
H87C 0.0211 0.8865 0.0391 0.072 Uiso 1 1 calc R
H912 0.5569 -0.0199 0.5819 0.053 Uiso 1 1 calc R
H913 0.7427 0.0026 0.6732 0.066 Uiso 1 1 calc R
H914 0.7664 0.1249 0.7593 0.077 Uiso 1 1 calc R
H915 0.6013 0.2254 0.7527 0.074 Uiso 1 1 calc R
H916 0.4172 0.2039 0.6607 0.061 Uiso 1 1 calc R
H91A 0.3852 0.0448 0.5172 0.091 Uiso 1 1 calc R
H91B 0.3427 0.1414 0.5454 0.091 Uiso 1 1 calc R
H91C 0.2496 0.0317 0.5535 0.091 Uiso 1 1 calc R
H922 -0.5486 0.8125 0.0429 0.061 Uiso 1 1 calc R
H923 -0.5984 0.8468 0.1403 0.065 Uiso 1 1 calc R
H924 -0.4420 0.9943 0.2123 0.061 Uiso 1 1 calc R
H925 -0.2410 1.1068 0.1843 0.055 Uiso 1 1 calc R
H926 -0.1935 1.0736 0.0869 0.053 Uiso 1 1 calc R
H92A -0.3437 0.8450 -0.0189 0.092 Uiso 1 1 calc R
H92B -0.2322 0.9585 -0.0088 0.092 Uiso 1 1 calc R
H92C -0.4146 0.9300 -0.0404 0.092 Uiso 1 1 calc R

loop_
_atom_site_aniso_label
_atom_site_aniso_U_11
_atom_site_aniso_U_22
_atom_site_aniso_U_33
_atom_site_aniso_U_12
_atom_site_aniso_U_13
_atom_site_aniso_U_23
U1 0.02162(9) 0.02223(12) 0.02040(9) 0.00889(7) 0.00841(6) 0.00612(6)
N4 0.0304(18) 0.026(2) 0.0209(16) 0.0105(15) 0.0104(13) -0.0002(13)
N11 0.0321(18) 0.024(2) 0.0233(16) 0.0124(15) 0.0082(14) 0.0059(14)
N12 0.0243(16) 0.024(2) 0.0276(17) 0.0108(14) 0.0105(13) 0.0080(14)
N21 0.0260(17) 0.028(2) 0.0260(17) 0.0104(15) 0.0057(14) 0.0046(14)
N22 0.0278(17) 0.031(2) 0.0199(15) 0.0137(15) 0.0067(13) 0.0084(14)
N31 0.0242(16) 0.026(2) 0.0284(17) 0.0078(15) 0.0129(14) 0.0086(14)
N32 0.0270(18) 0.025(2) 0.0257(17) 0.0075(15) 0.0090(14) 0.0083(14)
N61 0.0234(16) 0.026(2) 0.0259(16) 0.0089(15) 0.0082(13) 0.0051(14)
N62 0.0292(17) 0.0185(19) 0.0222(16) 0.0070(14) 0.0077(13) 0.0050(13)
N71 0.0216(15) 0.023(2) 0.0296(17) 0.0093(14) 0.0085(13) 0.0088(14)
N72 0.0237(16) 0.0202(19) 0.0260(16) 0.0079(14) 0.0099(13) 0.0080(13)
N81 0.036(2) 0.025(2) 0.0339(19) 0.0072(16) 0.0126(16) 0.0092(15)
N82 0.0291(17) 0.020(2) 0.0301(17) 0.0074(15) 0.0115(14) 0.0096(14)
C13 0.027(2) 0.024(2) 0.034(2) 0.0090(18) 0.0118(17) 0.0048(17)
C14 0.035(2) 0.028(3) 0.031(2) 0.0119(19) 0.0181(18) 0.0064(17)
C15 0.029(2) 0.023(2) 0.0244(19) 0.0064(18) 0.0107(16) 0.0041(16)
C16 0.045(3) 0.037(3) 0.040(2) 0.025(2) 0.016(2) 0.010(2)
C17 0.046(3) 0.031(3) 0.029(2) 0.017(2) 0.015(2) 0.0087(19)
C23 0.027(2) 0.047(3) 0.026(2) 0.020(2) 0.0100(16) 0.0079(19)
C24 0.026(2) 0.052(3) 0.0241(19) 0.017(2) 0.0082(16) 0.0023(19)
C25 0.0228(19) 0.043(3) 0.027(2) 0.0139(19) 0.0079(16) 0.0025(18)
C26 0.049(3) 0.055(4) 0.034(2) 0.030(3) 0.008(2) 0.020(2)
C27 0.026(2) 0.031(3) 0.044(3) 0.003(2) 0.0092(19) -0.004(2)
C33 0.033(2) 0.031(3) 0.026(2) 0.0074(19) 0.0124(17) 0.0113(18)
C34 0.025(2) 0.038(3) 0.031(2) 0.0055(19) 0.0138(17) 0.0089(18)
C35 0.026(2) 0.028(3) 0.028(2) 0.0065(18) 0.0108(16) 0.0081(17)
C36 0.043(3) 0.032(3) 0.053(3) 0.012(2) 0.018(2) 0.019(2)
C37 0.027(2) 0.034(3) 0.048(3) 0.009(2) 0.015(2) 0.006(2)
C41 0.027(2) 0.030(3) 0.0231(19) 0.0093(18) 0.0113(16) 0.0081(17)
C42 0.033(2) 0.029(3) 0.027(2) 0.0089(19) 0.0098(17) 0.0056(17)
C43 0.026(2) 0.036(3) 0.029(2) 0.0066(19) 0.0103(17) 0.0019(18)
C44 0.039(2) 0.038(3) 0.027(2) 0.019(2) 0.0135(18) 0.0135(19)
C45 0.037(2) 0.026(3) 0.039(2) 0.006(2) 0.0142(19) 0.0047(19)
C46 0.043(3) 0.037(3) 0.034(2) 0.021(2) 0.0118(19) 0.0011(19)
C47 0.030(2) 0.044(3) 0.036(2) 0.014(2) 0.0148(18) 0.000(2)
C48 0.044(3) 0.045(3) 0.030(2) 0.012(2) 0.021(2) 0.003(2)
C49 0.044(3) 0.048(3) 0.025(2) 0.020(2) 0.012(2) 0.007(2)
C4A 0.031(2) 0.051(3) 0.032(2) 0.012(2) 0.0057(18) -0.004(2)
C63 0.026(2) 0.038(3) 0.026(2) 0.0159(19) 0.0080(16) 0.0075(18)
C64 0.0244(19) 0.032(3) 0.029(2) 0.0080(18) 0.0036(16) 0.0006(17)
C65 0.0249(19) 0.029(3) 0.0255(19) 0.0095(18) 0.0052(16) 0.0034(17)
C66 0.036(2) 0.049(3) 0.028(2) 0.017(2) 0.0024(18) 0.015(2)
C67 0.035(2) 0.033(3) 0.047(3) 0.006(2) 0.004(2) 0.011(2)
C73 0.031(2) 0.029(3) 0.027(2) 0.0115(18) 0.0111(17) 0.0061(17)
C74 0.027(2) 0.036(3) 0.031(2) 0.0119(19) 0.0149(17) 0.0112(18)
C75 0.0227(19) 0.031(3) 0.030(2) 0.0092(18) 0.0128(16) 0.0077(17)
C76 0.042(3) 0.050(3) 0.030(2) 0.022(2) 0.016(2) 0.015(2)
C77 0.029(2) 0.046(3) 0.041(2) 0.021(2) 0.0143(19) 0.016(2)
C83 0.029(2) 0.031(3) 0.037(2) 0.0146(19) 0.0118(18) 0.0074(19)
C84 0.043(3) 0.035(3) 0.045(3) 0.022(2) 0.012(2) 0.011(2)
C85 0.042(3) 0.029(3) 0.039(2) 0.014(2) 0.011(2) 0.013(2)
C86 0.038(2) 0.042(3) 0.042(3) 0.019(2) 0.019(2) 0.016(2)
C87 0.060(3) 0.037(3) 0.056(3) 0.019(3) 0.020(3) 0.022(3)
C911 0.046(3) 0.033(3) 0.038(3) 0.001(2) 0.016(2) 0.010(2)
C912 0.052(3) 0.033(3) 0.051(3) 0.009(2) 0.025(2) 0.013(2)
C913 0.049(3) 0.056(4) 0.062(4) 0.009(3) 0.018(3) 0.027(3)
C914 0.065(4) 0.056(4) 0.054(4) -0.005(3) 0.006(3) 0.018(3)
C915 0.084(5) 0.040(4) 0.039(3) -0.015(3) 0.019(3) -0.002(2)
C916 0.068(4) 0.030(3) 0.059(3) 0.008(3) 0.032(3) 0.013(2)
C917 0.067(4) 0.067(5) 0.054(3) 0.030(3) 0.012(3) 0.016(3)
C921 0.041(3) 0.040(3) 0.042(3) 0.012(2) 0.014(2) 0.007(2)
C922 0.045(3) 0.048(4) 0.051(3) 0.002(3) 0.014(2) 0.005(3)
C923 0.046(3) 0.068(4) 0.053(3) 0.016(3) 0.023(3) 0.019(3)
C924 0.058(3) 0.062(4) 0.045(3) 0.035(3) 0.019(3) 0.011(3)
C925 0.056(3) 0.038(3) 0.044(3) 0.023(3) 0.004(2) 0.005(2)
C926 0.041(3) 0.037(3) 0.056(3) 0.013(2) 0.010(2) 0.018(2)
C927 0.059(4) 0.073(5) 0.047(3) 0.008(3) 0.023(3) 0.007(3)
B1 0.028(2) 0.028(3) 0.032(2) 0.014(2) 0.0125(19) 0.011(2)
B2 0.024(2) 0.028(3) 0.027(2) 0.013(2) 0.0068(17) 0.0081(18)

loop_
_atom_type_symbol
_atom_type_radius_bond
U 1.75
N 0.75
C 0.77
B 0.82
H 0.32

loop_
_geom_angle_atom_site_label_1
_geom_angle_atom_site_label_2
_geom_angle_atom_site_label_3
_geom_angle
N4 U1 N31 94.11(14)
N4 U1 N21 92.68(13)
N31 U1 N21 75.73(12)
N4 U1 N71 112.21(14)
N31 U1 N71 150.38(11)
N21 U1 N71 89.22(11)
N4 U1 N61 109.24(13)
N31 U1 N61 98.53(11)
N21 U1 N61 157.80(12)
N71 U1 N61 85.78(10)
N4 U1 N11 162.05(13)
N31 U1 N11 70.58(11)
N21 U1 N11 74.83(11)
N71 U1 N11 80.99(11)
N61 U1 N11 83.02(11)
N4 U1 H2 72.7(12)
N31 U1 H2 148.6(12)
N21 U1 H2 131.8(12)
N71 U1 H2 57.7(12)
N61 U1 H2 61.6(12)
N11 U1 H2 125.2(12)
C41 N4 U1 173.0(3)
C15 N11 N12 106.3(3)
C15 N11 U1 132.5(3)
N12 N11 U1 116.7(2)
C13 N12 N11 109.9(3)
C13 N12 B1 127.5(4)
N11 N12 B1 122.5(3)
C25 N21 N22 107.6(3)
C25 N21 U1 128.4(3)
N22 N21 U1 121.6(2)
C23 N22 N21 108.6(4)
C23 N22 B1 129.5(4)
N21 N22 B1 121.8(3)
C35 N31 N32 106.4(4)
C35 N31 U1 129.2(3)
N32 N31 U1 123.7(2)
C33 N32 N31 110.0(3)
C33 N32 B1 128.7(4)
N31 N32 B1 121.2(3)
C65 N61 N62 106.9(3)
C65 N61 U1 140.1(3)
N62 N61 U1 112.8(2)
C63 N62 N61 109.5(3)
C63 N62 B2 135.4(4)
N61 N62 B2 115.0(3)
C75 N71 N72 106.2(3)
C75 N71 U1 133.5(3)
N72 N71 U1 109.8(2)
C73 N72 N71 109.4(3)
C73 N72 B2 136.8(3)
N71 N72 B2 113.7(3)
C85 N81 N82 105.5(4)
C83 N82 N81 110.1(4)
C83 N82 B2 127.6(4)
N81 N82 B2 121.7(3)
N12 C13 C14 107.9(4)
N12 C13 C16 123.4(4)
C14 C13 C16 128.8(4)
C13 C14 C15 106.1(4)
C13 C14 H14 127.00
C15 C14 H14 127.00
N11 C15 C14 109.9(4)
N11 C15 C17 122.8(4)
C14 C15 C17 127.3(4)
C13 C16 H16A 109.50
C13 C16 H16B 109.50
H16A C16 H16B 109.50
C13 C16 H16C 109.50
H16A C16 H16C 109.50
H16B C16 H16C 109.50
C15 C17 H17A 109.50
C15 C17 H17B 109.50
H17A C17 H17B 109.50
C15 C17 H17C 109.50
H17A C17 H17C 109.50
H17B C17 H17C 109.50
N22 C23 C24 108.5(4)
N22 C23 C26 122.7(4)
C24 C23 C26 128.8(4)
C23 C24 C25 106.3(4)
C23 C24 H24 126.90
C25 C24 H24 126.90
N21 C25 C24 109.1(4)
N21 C25 C27 120.7(4)
C24 C25 C27 130.2(4)
C23 C26 H26A 109.50
C23 C26 H26B 109.50
H26A C26 H26B 109.50
C23 C26 H26C 109.50
H26A C26 H26C 109.50
H26B C26 H26C 109.50
C25 C27 H27A 109.50
C25 C27 H27B 109.50
H27A C27 H27B 109.50
C25 C27 H27C 109.50
H27A C27 H27C 109.50
H27B C27 H27C 109.50
N32 C33 C34 107.8(4)
N32 C33 C36 123.7(4)
C34 C33 C36 128.5(4)
C33 C34 C35 105.8(4)
C33 C34 H34 127.10
C35 C34 H34 127.10
N31 C35 C34 109.9(4)
N31 C35 C37 120.3(4)
C34 C35 C37 129.8(4)
C33 C36 H36A 109.50
C33 C36 H36B 109.50
H36A C36 H36B 109.50
C33 C36 H36C 109.50
H36A C36 H36C 109.50
H36B C36 H36C 109.50
C35 C37 H37A 109.50
C35 C37 H37B 109.50
H37A C37 H37B 109.50
C35 C37 H37C 109.50
H37A C37 H37C 109.50
H37B C37 H37C 109.50
N4 C41 C42 110.1(3)
N4 C41 C44 109.7(4)
C42 C41 C44 109.1(4)
N4 C41 C43 111.8(4)
C42 C41 C43 108.7(4)
C44 C41 C43 107.4(4)
C41 C42 C45 110.9(4)
C41 C42 H42A 109.50
C45 C42 H42A 109.50
C41 C42 H42B 109.50
C45 C42 H42B 109.50
H42A C42 H42B 108.00
C47 C43 C41 110.3(4)
C47 C43 H43A 109.60
C41 C43 H43A 109.60
C47 C43 H43B 109.60
C41 C43 H43B 109.60
H43A C43 H43B 108.10
C41 C44 C49 110.6(4)
C41 C44 H44A 109.50
C49 C44 H44A 109.50
C41 C44 H44B 109.50
C49 C44 H44B 109.50
H44A C44 H44B 108.10
C46 C45 C4A 109.4(4)
C46 C45 C42 109.7(4)
C4A C45 C42 109.1(4)
C46 C45 H45 109.50
C4A C45 H45 109.50
C42 C45 H45 109.50
C45 C46 C47 109.1(4)
C45 C46 H46A 109.90
C47 C46 H46A 109.90
C45 C46 H46B 109.90
C47 C46 H46B 109.90
H46A C46 H46B 108.30
C48 C47 C43 110.0(4)
C48 C47 C46 109.3(4)
C43 C47 C46 109.8(4)
C48 C47 H47 109.20
C43 C47 H47 109.20
C46 C47 H47 109.20
C47 C48 C49 109.0(4)
C47 C48 H48A 109.90
C49 C48 H48A 109.90
C47 C48 H48B 109.90
C49 C48 H48B 109.90
H48A C48 H48B 108.30
C4A C49 C48 109.0(4)
C4A C49 C44 109.4(4)
C48 C49 C44 109.6(4)
C4A C49 H49 109.60
C48 C49 H49 109.60
C44 C49 H49 109.60
C49 C4A C45 109.9(4)
C49 C4A H4A1 109.70
C45 C4A H4A1 109.70
C49 C4A H4A2 109.70
C45 C4A H4A2 109.70
H4A1 C4A H4A2 108.20
N62 C63 C64 107.4(4)
N62 C63 C66 123.5(4)
C64 C63 C66 129.0(4)
C63 C64 C65 106.8(4)
C63 C64 H64 126.60
C65 C64 H64 126.60
N61 C65 C64 109.5(4)
N61 C65 C67 120.9(4)
C64 C65 C67 129.7(4)
C63 C66 H66A 109.50
C63 C66 H66B 109.50
H66A C66 H66B 109.50
C63 C66 H66C 109.50
H66A C66 H66C 109.50
H66B C66 H66C 109.50
C65 C67 H67A 109.50
C65 C67 H67B 109.50
H67A C67 H67B 109.50
C65 C67 H67C 109.50
H67A C67 H67C 109.50
H67B C67 H67C 109.50
N72 C73 C74 107.9(4)
N72 C73 C76 125.5(4)
C74 C73 C76 126.4(4)
C73 C74 C75 106.6(4)
C73 C74 H74 126.70
C75 C74 H74 126.70
N71 C75 C74 109.7(4)
N71 C75 C77 121.9(4)
C74 C75 C77 128.4(4)
C73 C76 H76A 109.50
C73 C76 H76B 109.50
H76A C76 H76B 109.50
C73 C76 H76C 109.50
H76A C76 H76C 109.50
H76B C76 H76C 109.50
C75 C77 H77A 109.50
C75 C77 H77B 109.50
H77A C77 H77B 109.50
C75 C77 H77C 109.50
H77A C77 H77C 109.50
H77B C77 H77C 109.50
N82 C83 C84 108.1(4)
N82 C83 C86 123.2(4)
C84 C83 C86 128.7(4)
C83 C84 C85 104.6(4)
C83 C84 H84 127.70
C85 C84 H84 127.70
N81 C85 C84 111.7(4)
N81 C85 C87 119.3(5)
C84 C85 C87 129.0(5)
C83 C86 H86A 109.50
C83 C86 H86B 109.50
H86A C86 H86B 109.50
C83 C86 H86C 109.50
H86A C86 H86C 109.50
H86B C86 H86C 109.50
C85 C87 H87A 109.50
C85 C87 H87B 109.50
H87A C87 H87B 109.50
C85 C87 H87C 109.50
H87A C87 H87C 109.50
H87B C87 H87C 109.50
C912 C911 C916 118.3(5)
C912 C911 C917 120.6(5)
C916 C911 C917 121.1(6)
C913 C912 C911 121.2(6)
C913 C912 H912 119.40
C911 C912 H912 119.40
C912 C913 C914 120.2(6)
C912 C913 H913 119.90
C914 C913 H913 119.90
C913 C914 C915 119.5(6)
C913 C914 H914 120.20
C915 C914 H914 120.20
C916 C915 C914 120.0(6)
C916 C915 H915 120.00
C914 C915 H915 120.00
C915 C916 C911 120.7(6)
C915 C916 H916 119.60
C911 C916 H916 119.60
C911 C917 H91A 109.50
C911 C917 H91B 109.50
H91A C917 H91B 109.50
C911 C917 H91C 109.50
H91A C917 H91C 109.50
H91B C917 H91C 109.50
C922 C921 C926 118.4(5)
C922 C921 C927 120.2(5)
C926 C921 C927 121.4(5)
C921 C922 C923 121.1(6)
C921 C922 H922 119.50
C923 C922 H922 119.50
C922 C923 C924 120.0(6)
C922 C923 H923 120.00
C924 C923 H923 120.00
C925 C924 C923 118.9(5)
C925 C924 H924 120.50
C923 C924 H924 120.50
C926 C925 C924 121.0(5)
C926 C925 H925 119.50
C924 C925 H925 119.50
C925 C926 C921 120.7(5)
C925 C926 H926 119.70
C921 C926 H926 119.70
C921 C927 H92A 109.50
C921 C927 H92B 109.50
H92A C927 H92B 109.50
C921 C927 H92C 109.50
H92A C927 H92C 109.50
H92B C927 H92C 109.50
N22 B1 N12 110.4(4)
N22 B1 N32 110.1(3)
N12 B1 N32 109.7(3)
N22 B1 H1 109(3)
N12 B1 H1 108(3)
N32 B1 H1 110(3)
N82 B2 N72 116.2(4)
N82 B2 N62 109.9(3)
N72 B2 N62 111.5(3)
N82 B2 H2 111(2)
N72 B2 H2 103(2)
N62 B2 H2 104(2)

loop_
_geom_bond_atom_site_label_1
_geom_bond_atom_site_label_2
_geom_bond_distance
U1 N4 1.953(3)
U1 N31 2.533(4)
U1 N21 2.560(3)
U1 N71 2.587(3)
U1 N61 2.590(3)
U1 N11 2.682(4)
U1 H2 2.37(5)
N4 C41 1.454(5)
N11 C15 1.342(5)
N11 N12 1.380(5)
N12 C13 1.347(5)
N12 B1 1.547(6)
N21 C25 1.342(6)
N21 N22 1.364(5)
N22 C23 1.359(5)
N22 B1 1.534(6)
N31 C35 1.345(5)
N31 N32 1.367(5)
N32 C33 1.352(6)
N32 B1 1.552(6)
N61 C65 1.341(6)
N61 N62 1.378(5)
N62 C63 1.354(5)
N62 B2 1.576(6)
N71 C75 1.350(5)
N71 N72 1.394(5)
N72 C73 1.353(5)
N72 B2 1.544(5)
N81 C85 1.329(6)
N81 N82 1.385(5)
N82 C83 1.358(6)
N82 B2 1.514(6)
C13 C14 1.379(6)
C13 C16 1.502(6)
C14 C15 1.392(6)
C14 H14 0.9500
C15 C17 1.503(6)
C16 H16A 0.9800
C16 H16B 0.9800
C16 H16C 0.9800
C17 H17A 0.9800
C17 H17B 0.9800
C17 H17C 0.9800
C23 C24 1.361(7)
C23 C26 1.494(7)
C24 C25 1.390(7)
C24 H24 0.9500
C25 C27 1.495(8)
C26 H26A 0.9800
C26 H26B 0.9800
C26 H26C 0.9800
C27 H27A 0.9800
C27 H27B 0.9800
C27 H27C 0.9800
C33 C34 1.377(6)
C33 C36 1.503(7)
C34 C35 1.394(7)
C34 H34 0.9500
C35 C37 1.497(6)
C36 H36A 0.9800
C36 H36B 0.9800
C36 H36C 0.9800
C37 H37A 0.9800
C37 H37B 0.9800
C37 H37C 0.9800
C41 C42 1.528(7)
C41 C44 1.540(6)
C41 C43 1.544(6)
C42 C45 1.536(6)
C42 H42A 0.9900
C42 H42B 0.9900
C43 C47 1.539(6)
C43 H43A 0.9900
C43 H43B 0.9900
C44 C49 1.540(7)
C44 H44A 0.9900
C44 H44B 0.9900
C45 C46 1.522(6)
C45 C4A 1.532(7)
C45 H45 1.0000
C46 C47 1.541(8)
C46 H46A 0.9900
C46 H46B 0.9900
C47 C48 1.525(7)
C47 H47 1.0000
C48 C49 1.538(7)
C48 H48A 0.9900
C48 H48B 0.9900
C49 C4A 1.528(8)
C49 H49 1.0000
C4A H4A1 0.9900
C4A H4A2 0.9900
C63 C64 1.379(7)
C63 C66 1.498(6)
C64 C65 1.386(6)
C64 H64 0.9500
C65 C67 1.485(7)
C66 H66A 0.9800
C66 H66B 0.9800
C66 H66C 0.9800
C67 H67A 0.9800
C67 H67B 0.9800
C67 H67C 0.9800
C73 C74 1.379(6)
C73 C76 1.493(6)
C74 C75 1.392(6)
C74 H74 0.9500
C75 C77 1.495(6)
C76 H76A 0.9800
C76 H76B 0.9800
C76 H76C 0.9800
C77 H77A 0.9800
C77 H77B 0.9800
C77 H77C 0.9800
C83 C84 1.383(7)
C83 C86 1.500(6)
C84 C85 1.406(7)
C84 H84 0.9500
C85 C87 1.517(7)
C86 H86A 0.9800
C86 H86B 0.9800
C86 H86C 0.9800
C87 H87A 0.9800
C87 H87B 0.9800
C87 H87C 0.9800
C911 C912 1.381(8)
C911 C916 1.400(8)
C911 C917 1.494(8)
C912 C913 1.375(9)
C912 H912 0.9500
C913 C914 1.380(10)
C913 H913 0.9500
C914 C915 1.392(11)
C914 H914 0.9500
C915 C916 1.374(9)
C915 H915 0.9500
C916 H916 0.9500
C917 H91A 0.9800
C917 H91B 0.9800
C917 H91C 0.9800
C921 C922 1.382(8)
C921 C926 1.387(8)
C921 C927 1.513(8)
C922 C923 1.386(8)
C922 H922 0.9500
C923 C924 1.387(9)
C923 H923 0.9500
C924 C925 1.378(9)
C924 H924 0.9500
C925 C926 1.377(8)
C925 H925 0.9500
C926 H926 0.9500
C927 H92A 0.9800
C927 H92B 0.9800
C927 H92C 0.9800
B1 H1 1.05(6)
B2 H2 1.23(5)

loop_
_geom_torsion_atom_site_label_1
_geom_torsion_atom_site_label_2
_geom_torsion_atom_site_label_3
_geom_torsion_atom_site_label_4
_geom_torsion
N31 U1 N4 C41 119(3)
N21 U1 N4 C41 43(3)
N71 U1 N4 C41 -47(3)
N61 U1 N4 C41 -140(3)
N11 U1 N4 C41 88(3)
N4 U1 N11 C15 -175.3(4)
N31 U1 N11 C15 152.0(4)
N21 U1 N11 C15 -128.1(4)
N71 U1 N11 C15 -36.5(4)
N61 U1 N11 C15 50.4(4)
N4 U1 N11 N12 -22.9(6)
N31 U1 N11 N12 -55.6(3)
N21 U1 N11 N12 24.3(3)
N71 U1 N11 N12 115.9(3)
N61 U1 N11 N12 -157.3(3)
C15 N11 N12 C13 1.1(5)
U1 N11 N12 C13 -158.0(3)
C15 N11 N12 B1 -174.9(4)
U1 N11 N12 B1 26.0(5)
N4 U1 N21 C25 -41.4(4)
N31 U1 N21 C25 -135.0(4)
N71 U1 N21 C25 70.8(4)
N61 U1 N21 C25 147.6(3)
N11 U1 N21 C25 151.6(4)
N4 U1 N21 N22 118.3(3)
N31 U1 N21 N22 24.7(3)
N71 U1 N21 N22 -129.5(3)
N61 U1 N21 N22 -52.7(5)
N11 U1 N21 N22 -48.6(3)
C25 N21 N22 C23 0.7(4)
U1 N21 N22 C23 -162.7(3)
C25 N21 N22 B1 -175.1(4)
U1 N21 N22 B1 21.4(5)
N4 U1 N31 C35 58.0(4)
N21 U1 N31 C35 149.7(4)
N71 U1 N31 C35 -148.7(3)
N61 U1 N31 C35 -52.2(4)
N11 U1 N31 C35 -131.6(4)
N4 U1 N31 N32 -132.2(3)
N21 U1 N31 N32 -40.5(3)
N71 U1 N31 N32 21.1(4)
N61 U1 N31 N32 117.6(3)
N11 U1 N31 N32 38.1(3)
C35 N31 N32 C33 0.1(5)
U1 N31 N32 C33 -171.6(3)
C35 N31 N32 B1 -178.4(4)
U1 N31 N32 B1 9.9(5)
N4 U1 N61 C65 -111.9(4)
N31 U1 N61 C65 -14.5(4)
N21 U1 N61 C65 58.5(6)
N71 U1 N61 C65 136.0(4)
N11 U1 N61 C65 54.6(4)
N4 U1 N61 N62 75.7(3)
N31 U1 N61 N62 173.1(2)
N21 U1 N61 N62 -113.9(3)
N71 U1 N61 N62 -36.4(2)
N11 U1 N61 N62 -117.8(3)
C65 N61 N62 C63 1.3(4)
U1 N61 N62 C63 176.2(2)
C65 N61 N62 B2 -175.9(3)
U1 N61 N62 B2 -1.0(4)
N4 U1 N71 C75 133.6(4)
N31 U1 N71 C75 -17.5(5)
N21 U1 N71 C75 41.0(4)
N61 U1 N71 C75 -117.3(4)
N11 U1 N71 C75 -33.7(4)
N4 U1 N71 N72 -87.6(3)
N31 U1 N71 N72 121.3(3)
N21 U1 N71 N72 179.8(3)
N61 U1 N71 N72 21.5(2)
N11 U1 N71 N72 105.1(3)
C75 N71 N72 C73 0.9(5)
U1 N71 N72 C73 -149.3(3)
C75 N71 N72 B2 178.2(4)
U1 N71 N72 B2 28.0(4)
C85 N81 N82 C83 0.2(5)
C85 N81 N82 B2 172.5(4)
N11 N12 C13 C14 -0.6(5)
B1 N12 C13 C14 175.1(4)
N11 N12 C13 C16 179.3(4)
B1 N12 C13 C16 -5.0(7)
N12 C13 C14 C15 -0.1(5)
C16 C13 C14 C15 180.0(5)
N12 N11 C15 C14 -1.2(5)
U1 N11 C15 C14 153.3(3)
N12 N11 C15 C17 177.0(4)
U1 N11 C15 C17 -28.6(6)
C13 C14 C15 N11 0.8(5)
C13 C14 C15 C17 -177.2(5)
N21 N22 C23 C24 -0.3(4)
B1 N22 C23 C24 175.1(4)
N21 N22 C23 C26 179.8(4)
B1 N22 C23 C26 -4.8(7)
N22 C23 C24 C25 -0.2(5)
C26 C23 C24 C25 179.7(4)
N22 N21 C25 C24 -0.8(5)
U1 N21 C25 C24 161.1(3)
N22 N21 C25 C27 176.9(4)
U1 N21 C25 C27 -21.1(6)
C23 C24 C25 N21 0.6(5)
C23 C24 C25 C27 -176.9(4)
N31 N32 C33 C34 0.1(5)
B1 N32 C33 C34 178.5(4)
N31 N32 C33 C36 -179.9(4)
B1 N32 C33 C36 -1.5(7)
N32 C33 C34 C35 -0.3(5)
C36 C33 C34 C35 179.7(5)
N32 N31 C35 C34 -0.3(5)
U1 N31 C35 C34 170.8(3)
N32 N31 C35 C37 179.4(4)
U1 N31 C35 C37 -9.5(6)
C33 C34 C35 N31 0.4(5)
C33 C34 C35 C37 -179.3(5)
U1 N4 C41 C42 54(3)
U1 N4 C41 C44 -66(3)
U1 N4 C41 C43 175(2)
N4 C41 C42 C45 -178.7(4)
C44 C41 C42 C45 -58.3(5)
C43 C41 C42 C45 58.5(5)
N4 C41 C43 C47 -179.9(4)
C42 C41 C43 C47 -58.1(5)
C44 C41 C43 C47 59.7(5)
N4 C41 C44 C49 178.5(4)
C42 C41 C44 C49 57.8(5)
C43 C41 C44 C49 -59.8(5)
C41 C42 C45 C46 -60.3(5)
C41 C42 C45 C4A 59.6(5)
C4A C45 C46 C47 -59.9(5)
C42 C45 C46 C47 59.8(5)
C41 C43 C47 C48 -61.0(5)
C41 C43 C47 C46 59.4(5)
C45 C46 C47 C48 61.0(5)
C45 C46 C47 C43 -59.8(5)
C43 C47 C48 C49 59.6(5)
C46 C47 C48 C49 -61.1(5)
C47 C48 C49 C4A 60.6(5)
C47 C48 C49 C44 -59.1(6)
C41 C44 C49 C4A -58.9(5)
C41 C44 C49 C48 60.5(6)
C48 C49 C4A C45 -60.1(5)
C44 C49 C4A C45 59.8(5)
C46 C45 C4A C49 60.2(5)
C42 C45 C4A C49 -59.9(5)
N61 N62 C63 C64 -0.9(4)
B2 N62 C63 C64 175.4(4)
N61 N62 C63 C66 176.7(4)
B2 N62 C63 C66 -6.9(7)
N62 C63 C64 C65 0.2(5)
C66 C63 C64 C65 -177.3(4)
N62 N61 C65 C64 -1.1(5)
U1 N61 C65 C64 -173.8(3)
N62 N61 C65 C67 178.9(4)
U1 N61 C65 C67 6.3(7)
C63 C64 C65 N61 0.6(5)
C63 C64 C65 C67 -179.5(5)
N71 N72 C73 C74 -1.8(5)
B2 N72 C73 C74 -178.1(5)
N71 N72 C73 C76 173.3(4)
B2 N72 C73 C76 -3.0(8)
N72 C73 C74 C75 2.0(5)
C76 C73 C74 C75 -173.1(5)
N72 N71 C75 C74 0.4(5)
U1 N71 C75 C74 140.2(3)
N72 N71 C75 C77 -177.8(4)
U1 N71 C75 C77 -38.0(6)
C73 C74 C75 N71 -1.5(5)
C73 C74 C75 C77 176.6(5)
N81 N82 C83 C84 -1.0(5)
B2 N82 C83 C84 -172.8(4)
N81 N82 C83 C86 179.0(4)
B2 N82 C83 C86 7.3(7)
N82 C83 C84 C85 1.4(6)
C86 C83 C84 C85 -178.7(5)
N82 N81 C85 C84 0.7(5)
N82 N81 C85 C87 -178.2(4)
C83 C84 C85 N81 -1.4(6)
C83 C84 C85 C87 177.4(5)
C916 C911 C912 C913 -0.2(8)
C917 C911 C912 C913 178.6(5)
C911 C912 C913 C914 0.3(9)
C912 C913 C914 C915 -0.1(9)
C913 C914 C915 C916 -0.3(10)
C914 C915 C916 C911 0.4(9)
C912 C911 C916 C915 -0.2(8)
C917 C911 C916 C915 -179.0(6)
C926 C921 C922 C923 1.2(9)
C927 C921 C922 C923 179.4(6)
C921 C922 C923 C924 -1.1(10)
C922 C923 C924 C925 0.6(9)
C923 C924 C925 C926 -0.2(8)
C924 C925 C926 C921 0.3(8)
C922 C921 C926 C925 -0.8(8)
C927 C921 C926 C925 -178.9(6)
C23 N22 B1 N12 -126.7(4)
N21 N22 B1 N12 48.2(5)
C23 N22 B1 N32 112.1(4)
N21 N22 B1 N32 -73.1(5)
C13 N12 B1 N22 106.9(5)
N11 N12 B1 N22 -77.8(5)
C13 N12 B1 N32 -131.6(4)
N11 N12 B1 N32 43.7(5)
C33 N32 B1 N22 -124.6(4)
N31 N32 B1 N22 53.6(5)
C33 N32 B1 N12 113.7(5)
N31 N32 B1 N12 -68.1(5)
C83 N82 B2 N72 -168.5(4)
N81 N82 B2 N72 20.6(6)
C83 N82 B2 N62 63.7(5)
N81 N82 B2 N62 -107.2(4)
C73 N72 B2 N82 -50.2(7)
N71 N72 B2 N82 133.6(4)
C73 N72 B2 N62 76.8(6)
N71 N72 B2 N62 -99.4(4)
C63 N62 B2 N82 32.3(6)
N61 N62 B2 N82 -151.5(3)
C63 N62 B2 N72 -98.0(5)
N61 N62 B2 N72 78.1(4)
